data_7027774
loop_
_publ_author_name
'Holland, Rebecca'
'Jeffery, John C.'
'Russell, Christopher A.'

_publ_section_title
;
 Model for a superbase: synthesis and crystal structure of the
 mixed-metal/mixed-anion aggregate [NaLi2{N(H)R}2(OR&#x2032;)]2&#x2020;
;
_journal_issue 19
_journal_name_full 'Journal of the Chemical Society, Dalton Transactions'
_journal_page_first 3331
_journal_paper_doi 10.1039/a906649g
_journal_year 1999
_chemical_formula_sum 'C52 H82 Li4 N4 Na2 O10'
_chemical_formula_weight 996.96
_chemical_name_systematic
; 
 ? 
;
_space_group_IT_number 14
_symmetry_cell_setting monoclinic
_symmetry_space_group_name_Hall '-P 2ybc'
_symmetry_space_group_name_H-M 'P 1 21/c 1'
_atom_sites_solution_hydrogens geom
_atom_sites_solution_primary direct
_atom_sites_solution_secondary difmap
_audit_creation_method SHELXL
_cell_angle_alpha 90.00
_cell_angle_beta 93.05(3)
_cell_angle_gamma 90.00
_cell_formula_units_Z 2
_cell_length_a 9.169(4)
_cell_length_b 13.666(5)
_cell_length_c 22.173(10)
_cell_measurement_temperature 173(2)
_cell_volume 2774(2)
_computing_cell_refinement SMART
_computing_data_collection SMART
_computing_data_reduction SAINT
_computing_molecular_graphics XP
_computing_publication_material XCIF
_computing_structure_refinement 'SHELXL-93 (Sheldrick, 1993)'
_computing_structure_solution 'SHELXS-86 (Sheldrick, 1990)'
_diffrn_ambient_temperature 173(2)
_diffrn_measurement_device 'Siemens SMART Area Detector'
_diffrn_measurement_method '\w rotation with narrow frames (0.3 degrees)'
_diffrn_radiation_monochromator graphite
_diffrn_radiation_source 'fine-focus sealed tube'
_diffrn_radiation_type MoK\a
_diffrn_radiation_wavelength 0.71073
_diffrn_reflns_av_R_equivalents 0.0839
_diffrn_reflns_av_sigmaI/netI 0.0854
_diffrn_reflns_limit_h_max 11
_diffrn_reflns_limit_h_min -9
_diffrn_reflns_limit_k_max 17
_diffrn_reflns_limit_k_min -15
_diffrn_reflns_limit_l_max 28
_diffrn_reflns_limit_l_min -21
_diffrn_reflns_number 11443
_diffrn_reflns_theta_max 22.50
_diffrn_reflns_theta_min 1.75
_exptl_absorpt_coefficient_mu 0.093
_exptl_absorpt_correction_T_max 0.98
_exptl_absorpt_correction_T_min 0.98
_exptl_absorpt_correction_type 'Empirical, pseudo-azimuthal scan (SADABS)'
_exptl_crystal_density_diffrn 1.193
_exptl_crystal_F_000 1072
_exptl_crystal_size_max 0.20
_exptl_crystal_size_mid 0.20
_exptl_crystal_size_min 0.20
_refine_diff_density_max 0.833
_refine_diff_density_min -0.388
_refine_diff_density_rms 0.117
_refine_ls_extinction_method none
_refine_ls_goodness_of_fit_all 1.236
_refine_ls_goodness_of_fit_obs 1.442
_refine_ls_matrix_type full
_refine_ls_number_parameters 325
_refine_ls_number_reflns 3624
_refine_ls_number_restraints 0
_refine_ls_restrained_S_all 1.236
_refine_ls_restrained_S_obs 1.442
_refine_ls_R_factor_all 0.1684
_refine_ls_R_factor_obs 0.1347
_refine_ls_shift/esd_max -0.003
_refine_ls_shift/esd_mean 0.001
_refine_ls_structure_factor_coef Fsqd
_refine_ls_weighting_details 'w=1/[\s^2^(Fo^2^)+(0.0972P)^2^+28.2094P] where P=(Fo^2^+2Fc^2^)/3'
_refine_ls_weighting_scheme calc
_refine_ls_wR_factor_all 0.3471
_refine_ls_wR_factor_obs 0.3322
_reflns_number_observed 2505
_reflns_number_total 3624
_reflns_observed_criterion >2sigma(I)
_cod_data_source_file 906649gsup1.cif
_cod_data_source_block nap
_cod_depositor_comments
;
The following automatic conversions were performed:

'_refine_ls_weighting_scheme' value 'calc
w=1/[\s^2^(Fo^2^)+(0.0972P)^2^+28.2094P] where P=(Fo^2^+2Fc^2^)/3'
was changed to 'calc'. New tag '_refine_ls_weighting_details' was
created. The value of the new tag was set to
'w=1/[\s^2^(Fo^2^)+(0.0972P)^2^+28.2094P] where P=(Fo^2^+2Fc^2^)/3'.

Automatic conversion script
Id: cif_fix_values 3143 2015-03-26 13:38:13Z robertas 
;
_cod_original_cell_volume 2774.2(20)
_cod_original_sg_symbol_H-M P2(1)/c
_cod_database_code 7027774

loop_
_symmetry_equiv_pos_as_xyz
'x, y, z'
'-x, y+1/2, -z+1/2'
'-x, -y, -z'
'x, -y-1/2, z-1/2'

loop_
_atom_site_aniso_label
_atom_site_aniso_U_11
_atom_site_aniso_U_22
_atom_site_aniso_U_33
_atom_site_aniso_U_23
_atom_site_aniso_U_13
_atom_site_aniso_U_12
Na 0.033(2) 0.024(2) 0.028(2) 0.000(2) -0.003(2) 0.000(2)
N1 0.041(5) 0.013(4) 0.019(4) -0.002(3) 0.002(4) 0.003(4)
Li1 0.033(9) 0.018(8) 0.022(9) 0.000(7) 0.007(7) -0.010(7)
N2 0.036(5) 0.018(4) 0.012(4) -0.004(3) -0.005(3) -0.006(4)
Li2 0.049(10) 0.011(7) 0.015(8) -0.002(6) 0.002(7) -0.002(7)
C11 0.036(6) 0.023(5) 0.022(5) -0.003(4) -0.001(4) -0.001(5)
C12 0.031(6) 0.034(6) 0.014(5) 0.003(4) 0.007(4) 0.004(5)
C13 0.046(7) 0.040(7) 0.029(6) 0.004(5) 0.013(5) 0.008(6)
C14 0.057(8) 0.024(6) 0.022(6) 0.001(5) 0.008(5) 0.006(6)
C15 0.047(7) 0.026(6) 0.017(5) 0.001(4) -0.002(5) -0.006(5)
C16 0.027(6) 0.026(6) 0.015(5) 0.001(4) -0.004(4) 0.000(4)
O17 0.032(4) 0.020(4) 0.027(4) -0.001(3) 0.001(3) -0.005(3)
C18 0.048(7) 0.028(6) 0.030(6) 0.005(5) -0.008(5) -0.019(5)
C21 0.029(6) 0.012(5) 0.017(5) 0.006(4) 0.003(4) -0.006(4)
C22 0.032(6) 0.019(5) 0.026(6) 0.009(4) 0.002(4) 0.005(4)
C23 0.034(6) 0.036(6) 0.023(6) 0.004(5) 0.006(5) -0.005(5)
C24 0.039(7) 0.022(5) 0.027(6) -0.001(4) -0.009(5) -0.003(5)
C25 0.038(6) 0.027(6) 0.020(5) 0.006(5) 0.003(4) 0.008(5)
C26 0.019(5) 0.026(5) 0.012(5) 0.007(4) -0.002(4) -0.002(4)
O27 0.030(4) 0.020(4) 0.027(4) 0.000(3) 0.007(3) 0.002(3)
C28 0.034(6) 0.031(6) 0.035(6) 0.004(5) 0.006(5) 0.006(5)
O31 0.055(5) 0.024(4) 0.044(5) 0.002(3) 0.003(4) 0.004(4)
C32 0.054(8) 0.051(8) 0.045(8) 0.001(6) 0.002(6) -0.011(6)
C33 0.056(7) 0.038(7) 0.035(6) -0.007(5) 0.008(5) 0.006(6)
C34 0.071(8) 0.025(6) 0.033(7) -0.003(5) -0.006(6) 0.002(6)
C35 0.042(7) 0.035(6) 0.035(6) 0.002(5) 0.002(5) -0.005(5)
O41 0.039(4) 0.040(4) 0.035(4) 0.000(3) -0.004(3) 0.004(3)
C42 0.046(7) 0.024(6) 0.041(7) -0.001(5) 0.016(5) 0.004(5)
C43 0.059(8) 0.032(6) 0.027(6) 0.001(5) -0.005(5) 0.012(5)
C44 0.048(8) 0.064(8) 0.048(8) -0.018(7) -0.005(6) 0.014(6)
C45 0.047(7) 0.055(8) 0.036(7) -0.021(6) -0.007(5) 0.007(6)
O50 0.017(3) 0.022(3) 0.022(3) -0.001(3) 0.001(3) -0.001(3)
C50 0.040(6) 0.013(5) 0.015(5) -0.002(4) 0.001(4) -0.005(4)
C51 0.043(7) 0.046(7) 0.055(8) -0.009(6) 0.024(6) -0.007(6)
C52 0.032(6) 0.031(6) 0.034(6) 0.007(5) -0.006(5) -0.007(5)
C53 0.044(7) 0.028(6) 0.046(7) 0.013(5) 0.011(5) -0.006(5)

loop_
_atom_site_label
_atom_site_type_symbol
_atom_site_fract_x
_atom_site_fract_y
_atom_site_fract_z
_atom_site_U_iso_or_equiv
_atom_site_thermal_displace_type
_atom_site_occupancy
_atom_site_calc_flag
_atom_site_refinement_flags
Na Na 0.1007(4) 0.3834(3) 0.1118(2) 0.0283(10) Uani 1 d .
N1 N 0.1438(9) 0.3593(5) -0.0011(3) 0.025(2) Uani 1 d .
Li1 Li -0.0818(17) 0.3726(11) 0.0039(7) 0.024(4) Uani 1 d .
N2 N 0.1588(8) 0.5604(5) 0.0781(3) 0.022(2) Uani 1 d .
Li2 Li -0.0655(18) 0.5567(10) 0.0769(7) 0.025(4) Uani 1 d .
C11 C 0.1800(11) 0.2636(7) -0.0205(4) 0.027(2) Uani 1 d .
C12 C 0.3199(11) 0.2338(7) -0.0338(4) 0.026(2) Uani 1 d .
H12A H 0.3987(11) 0.2787(7) -0.0289(4) 0.032 Uiso 1 calc R
C13 C 0.3464(12) 0.1394(8) -0.0540(5) 0.038(3) Uani 1 d .
H13A H 0.4427(12) 0.1206(8) -0.0629(5) 0.046 Uiso 1 calc R
C14 C 0.2344(12) 0.0735(7) -0.0612(4) 0.034(3) Uani 1 d .
H14A H 0.2527(12) 0.0091(7) -0.0751(4) 0.041 Uiso 1 calc R
C15 C 0.0959(12) 0.1009(7) -0.0481(4) 0.030(2) Uani 1 d .
H15A H 0.0184(12) 0.0551(7) -0.0538(4) 0.036 Uiso 1 calc R
C16 C 0.0657(10) 0.1939(7) -0.0269(4) 0.023(2) Uani 1 d .
O17 O -0.0707(7) 0.2277(4) -0.0124(3) 0.026(2) Uani 1 d .
C18 C -0.1945(12) 0.1667(7) -0.0272(5) 0.036(3) Uani 1 d .
H18A H -0.2834(12) 0.1990(7) -0.0147(5) 0.053 Uiso 1 calc R
H18B H -0.1825(12) 0.1039(7) -0.0063(5) 0.053 Uiso 1 calc R
H18C H -0.2023(12) 0.1556(7) -0.0710(5) 0.053 Uiso 1 calc R
C21 C 0.2162(10) 0.6330(6) 0.1180(4) 0.019(2) Uani 1 d .
C22 C 0.3652(10) 0.6554(7) 0.1268(4) 0.025(2) Uani 1 d .
H22A H 0.4347(10) 0.6183(7) 0.1063(4) 0.030 Uiso 1 calc R
C23 C 0.4124(11) 0.7292(7) 0.1643(4) 0.031(2) Uani 1 d .
H23A H 0.5140(11) 0.7430(7) 0.1688(4) 0.037 Uiso 1 calc R
C24 C 0.3171(11) 0.7838(7) 0.1956(4) 0.030(2) Uani 1 d .
H24A H 0.3516(11) 0.8359(7) 0.2209(4) 0.036 Uiso 1 calc R
C25 C 0.1688(11) 0.7620(7) 0.1898(4) 0.028(2) Uani 1 d .
H25A H 0.1014(11) 0.7982(7) 0.2121(4) 0.034 Uiso 1 calc R
C26 C 0.1194(9) 0.6874(7) 0.1517(4) 0.019(2) Uani 1 d .
O27 O -0.0267(7) 0.6594(4) 0.1441(3) 0.025(2) Uani 1 d .
C28 C -0.1302(11) 0.7187(7) 0.1740(5) 0.033(3) Uani 1 d .
H28A H -0.2288(11) 0.6926(7) 0.1657(5) 0.050 Uiso 1 calc R
H28B H -0.1257(11) 0.7860(7) 0.1591(5) 0.050 Uiso 1 calc R
H28C H -0.1067(11) 0.7178(7) 0.2177(5) 0.050 Uiso 1 calc R
O31 O 0.1933(8) 0.2219(5) 0.1350(3) 0.041(2) Uani 1 d .
C32 C 0.3359(13) 0.1873(9) 0.1248(6) 0.050(3) Uani 1 d .
H32A H 0.4023(13) 0.1995(9) 0.1607(6) 0.060 Uiso 1 calc R
H32B H 0.3755(13) 0.2210(9) 0.0897(6) 0.060 Uiso 1 calc R
C33 C 0.3223(13) 0.0788(8) 0.1128(5) 0.043(3) Uani 1 d .
H33A H 0.4137(13) 0.0435(8) 0.1245(5) 0.051 Uiso 1 calc R
H33B H 0.2942(13) 0.0651(8) 0.0699(5) 0.051 Uiso 1 calc R
C34 C 0.2003(13) 0.0531(8) 0.1539(5) 0.043(3) Uani 1 d .
H34A H 0.2365(13) 0.0489(8) 0.1966(5) 0.052 Uiso 1 calc R
H34B H 0.1521(13) -0.0092(8) 0.1418(5) 0.052 Uiso 1 calc R
C35 C 0.0983(12) 0.1400(7) 0.1431(5) 0.037(3) Uani 1 d .
H35A H 0.0330(12) 0.1295(7) 0.1067(5) 0.045 Uiso 1 calc R
H35B H 0.0379(12) 0.1505(7) 0.1782(5) 0.045 Uiso 1 calc R
O41 O 0.1665(8) 0.4139(5) 0.2164(3) 0.038(2) Uani 1 d .
C42 C 0.1180(12) 0.4897(7) 0.2569(5) 0.037(3) Uani 1 d .
H42A H 0.0689(12) 0.4602(7) 0.2912(5) 0.044 Uiso 1 calc R
H42B H 0.0489(12) 0.5348(7) 0.2352(5) 0.044 Uiso 1 calc R
C43 C 0.2542(12) 0.5434(8) 0.2789(5) 0.040(3) Uani 1 d .
H43A H 0.2445(12) 0.5693(8) 0.3202(5) 0.048 Uiso 1 calc R
H43B H 0.2760(12) 0.5981(8) 0.2516(5) 0.048 Uiso 1 calc R
C44 C 0.3722(13) 0.4645(9) 0.2782(6) 0.053(3) Uani 1 d .
H44A H 0.4697(13) 0.4932(9) 0.2727(6) 0.064 Uiso 1 calc R
H44B H 0.3757(13) 0.4251(9) 0.3158(6) 0.064 Uiso 1 calc R
C45 C 0.3213(12) 0.4046(9) 0.2247(5) 0.046(3) Uani 1 d .
H45A H 0.3686(12) 0.4279(9) 0.1882(5) 0.056 Uiso 1 calc R
H45B H 0.3481(12) 0.3352(9) 0.2314(5) 0.056 Uiso 1 calc R
O50 O -0.1336(6) 0.4250(4) 0.0789(3) 0.0204(14) Uani 1 d .
C50 C -0.2630(10) 0.3988(6) 0.1063(4) 0.023(2) Uani 1 d .
C51 C -0.2876(12) 0.4688(8) 0.1587(5) 0.047(3) Uani 1 d .
H51A H -0.2043(12) 0.4652(8) 0.1881(5) 0.071 Uiso 1 calc R
H51B H -0.3770(12) 0.4502(8) 0.1782(5) 0.071 Uiso 1 calc R
H51C H -0.2973(12) 0.5358(8) 0.1432(5) 0.071 Uiso 1 calc R
C52 C -0.3915(11) 0.4064(7) 0.0627(5) 0.033(3) Uani 1 d .
H52A H -0.3785(11) 0.3622(7) 0.0286(5) 0.049 Uiso 1 calc R
H52B H -0.4005(11) 0.4738(7) 0.0479(5) 0.049 Uiso 1 calc R
H52C H -0.4802(11) 0.3883(7) 0.0829(5) 0.049 Uiso 1 calc R
C53 C -0.2459(12) 0.2943(7) 0.1310(5) 0.039(3) Uani 1 d .
H53A H -0.1607(12) 0.2913(7) 0.1596(5) 0.059 Uiso 1 calc R
H53B H -0.2322(12) 0.2490(7) 0.0975(5) 0.059 Uiso 1 calc R
H53C H -0.3337(12) 0.2760(7) 0.1516(5) 0.059 Uiso 1 calc R

loop_
_atom_type_symbol
_atom_type_description
_atom_type_scat_dispersion_real
_atom_type_scat_dispersion_imag
_atom_type_scat_source
C C 0.0033 0.0016 'International Tables Vol C Tables 4.2.6.8 and 6.1.1.4'
H H 0.0000 0.0000 'International Tables Vol C Tables 4.2.6.8 and 6.1.1.4'
Li Li -0.0003 0.0001 'International Tables Vol C Tables 4.2.6.8 and 6.1.1.4'
O O 0.0106 0.0060 'International Tables Vol C Tables 4.2.6.8 and 6.1.1.4'
Na Na 0.0362 0.0249 'International Tables Vol C Tables 4.2.6.8 and 6.1.1.4'
N N 0.0061 0.0033 'International Tables Vol C Tables 4.2.6.8 and 6.1.1.4'

loop_
_geom_angle_atom_site_label_1
_geom_angle_atom_site_label_2
_geom_angle_atom_site_label_3
_geom_angle
_geom_angle_site_symmetry_1
_geom_angle_site_symmetry_3
O50 Na O41 116.4(3) . .
O50 Na O31 127.3(3) . .
O41 Na O31 83.4(3) . .
O50 Na N1 85.0(3) . .
O41 Na N1 156.5(3) . .
O31 Na N1 91.2(3) . .
O50 Na N2 83.2(2) . .
O41 Na N2 94.1(3) . .
O31 Na N2 147.1(3) . .
N1 Na N2 78.2(2) . .
O50 Na Li1 41.5(3) . .
O41 Na Li1 157.8(4) . .
O31 Na Li1 108.5(4) . .
N1 Na Li1 44.8(3) . .
N2 Na Li1 85.8(3) . .
O50 Na Li2 41.0(3) . .
O41 Na Li2 102.5(4) . .
O31 Na Li2 168.3(4) . .
N1 Na Li2 87.2(3) . .
N2 Na Li2 43.5(4) . .
Li1 Na Li2 62.7(4) . .
C11 N1 Li1 110.2(7) . .
C11 N1 Li2 109.4(7) . 3_565
Li1 N1 Li2 72.6(6) . 3_565
C11 N1 Na 117.5(6) . .
Li1 N1 Na 74.5(5) . .
Li2 N1 Na 129.5(5) 3_565 .
O50 Li1 O17 123.0(8) . .
O50 Li1 N1 112.1(8) . .
O17 Li1 N1 81.1(6) . .
O50 Li1 N2 120.1(8) . 3_565
O17 Li1 N2 106.8(7) . 3_565
N1 Li1 N2 106.1(7) . 3_565
O50 Li1 Li2 130.9(8) . 3_565
O17 Li1 Li2 102.6(7) . 3_565
N1 Li1 Li2 54.5(5) . 3_565
N2 Li1 Li2 52.1(5) 3_565 3_565
O50 Li1 Na 53.6(4) . .
O17 Li1 Na 99.7(6) . .
N1 Li1 Na 60.6(4) . .
N2 Li1 Na 148.3(7) 3_565 .
Li2 Li1 Na 105.5(6) 3_565 .
O50 Li1 Li2 38.2(4) . .
O17 Li1 Li2 157.1(8) . .
N1 Li1 Li2 94.6(6) . .
N2 Li1 Li2 96.1(6) 3_565 .
Li2 Li1 Li2 92.8(6) 3_565 .
Na Li1 Li2 59.5(4) . .
C21 N2 Li2 111.4(7) . .
C21 N2 Li1 109.2(7) . 3_565
Li2 N2 Li1 73.3(6) . 3_565
C21 N2 Na 123.5(5) . .
Li2 N2 Na 76.2(5) . .
Li1 N2 Na 125.8(5) 3_565 .
O50 Li2 N2 110.6(8) . .
O50 Li2 O27 132.0(8) . .
N2 Li2 O27 80.8(6) . .
O50 Li2 N1 115.5(8) . 3_565
N2 Li2 N1 107.0(7) . 3_565
O27 Li2 N1 104.0(7) . 3_565
O50 Li2 Li1 125.0(8) . 3_565
N2 Li2 Li1 54.6(6) . 3_565
O27 Li2 Li1 100.1(7) . 3_565
N1 Li2 Li1 52.9(5) 3_565 3_565
O50 Li2 Na 52.5(4) . .
N2 Li2 Na 60.3(4) . .
O27 Li2 Na 107.1(6) . .
N1 Li2 Na 143.3(7) 3_565 .
Li1 Li2 Na 102.2(6) 3_565 .
O50 Li2 Li1 38.0(4) . .
N2 Li2 Li1 92.8(6) . .
O27 Li2 Li1 164.6(8) . .
N1 Li2 Li1 91.2(6) 3_565 .
Li1 Li2 Li1 87.2(6) 3_565 .
Na Li2 Li1 57.8(4) . .
C12 C11 C16 117.8(9) . .
C12 C11 N1 124.5(9) . .
C16 C11 N1 117.7(8) . .
C13 C12 C11 121.2(10) . .
C14 C13 C12 120.3(10) . .
C13 C14 C15 119.6(10) . .
C14 C15 C16 121.7(10) . .
C15 C16 O17 125.6(8) . .
C15 C16 C11 119.3(9) . .
O17 C16 C11 115.1(8) . .
C16 O17 C18 117.7(7) . .
C16 O17 Li1 115.1(7) . .
C18 O17 Li1 124.5(7) . .
C26 C21 C22 116.6(8) . .
C26 C21 N2 118.7(8) . .
C22 C21 N2 124.7(8) . .
C23 C22 C21 121.5(9) . .
C22 C23 C24 121.5(10) . .
C23 C24 C25 119.0(9) . .
C26 C25 C24 120.0(9) . .
C25 C26 O27 123.8(8) . .
C25 C26 C21 121.3(8) . .
O27 C26 C21 114.8(8) . .
C26 O27 C28 116.3(7) . .
C26 O27 Li2 113.7(7) . .
C28 O27 Li2 128.6(8) . .
C32 O31 C35 109.3(8) . .
C32 O31 Na 126.0(6) . .
C35 O31 Na 122.1(6) . .
O31 C32 C33 106.7(9) . .
C32 C33 C34 100.2(9) . .
C33 C34 C35 101.0(9) . .
O31 C35 C34 104.8(8) . .
C45 O41 C42 108.5(8) . .
C45 O41 Na 107.8(6) . .
C42 O41 Na 130.6(6) . .
O41 C42 C43 105.8(8) . .
C42 C43 C44 103.2(9) . .
C45 C44 C43 101.7(9) . .
O41 C45 C44 108.7(9) . .
C50 O50 Li1 122.6(7) . .
C50 O50 Li2 122.4(7) . .
Li1 O50 Li2 103.8(7) . .
C50 O50 Na 126.4(5) . .
Li1 O50 Na 84.9(5) . .
Li2 O50 Na 86.5(5) . .
O50 C50 C52 111.0(7) . .
O50 C50 C51 109.2(7) . .
C52 C50 C51 107.8(9) . .
O50 C50 C53 108.6(8) . .
C52 C50 C53 111.1(8) . .
C51 C50 C53 109.2(8) . .

loop_
_geom_bond_atom_site_label_1
_geom_bond_atom_site_label_2
_geom_bond_distance
_geom_bond_site_symmetry_2
Na O50 2.303(7) .
Na O41 2.402(8) .
Na O31 2.409(8) .
Na N1 2.576(8) .
Na N2 2.595(8) .
Na Li1 2.85(2) .
Na Li2 2.90(2) .
N1 C11 1.422(12) .
N1 Li1 2.08(2) .
N1 Li2 2.13(2) 3_565
Li1 O50 1.90(2) .
Li1 O17 2.02(2) .
Li1 N2 2.12(2) 3_565
Li1 Li2 2.49(2) 3_565
Li1 Li2 2.99(2) .
N2 C21 1.412(11) .
N2 Li2 2.06(2) .
N2 Li1 2.12(2) 3_565
Li2 O50 1.91(2) .
Li2 O27 2.06(2) .
Li2 N1 2.13(2) 3_565
Li2 Li1 2.49(2) 3_565
C11 C12 1.392(13) .
C11 C16 1.418(13) .
C12 C13 1.391(14) .
C13 C14 1.369(15) .
C14 C15 1.370(14) .
C15 C16 1.388(13) .
C16 O17 1.387(11) .
O17 C18 1.433(11) .
C21 C26 1.404(12) .
C21 C22 1.404(13) .
C22 C23 1.362(14) .
C23 C24 1.366(14) .
C24 C25 1.392(14) .
C25 C26 1.384(13) .
C26 O27 1.395(10) .
O27 C28 1.437(11) .
O31 C32 1.420(14) .
O31 C35 1.436(12) .
C32 C33 1.51(2) .
C33 C34 1.52(2) .
C34 C35 1.522(15) .
O41 C45 1.428(13) .
O41 C42 1.457(12) .
C42 C43 1.507(15) .
C43 C44 1.529(15) .
C44 C45 1.50(2) .
O50 C50 1.408(11) .
C50 C52 1.488(13) .
C50 C51 1.529(14) .
C50 C53 1.534(13) .
